data_1549456
loop_
_publ_author_name
'Guo, Ping'
'Yang, Biao'
'Zhang, Li'
'Zhao, Liang'

_publ_section_title
;
 Temperature dependent chiroptical response of sigmoidal gold clusters:
 probing the stability of chiral metal clusters.
;
_journal_issue 25
_journal_name_full 'Chemical science'
_journal_page_first 5614
_journal_page_last 5622
_journal_paper_doi 10.1039/c8sc00344k
_journal_volume 9
_journal_year 2018
_chemical_formula_sum 'C132 H112 Au6 B2 F8 N2 O P6'
_chemical_formula_weight 3283.48
_space_group_IT_number 19
_space_group_name_Hall 'P 2ac 2ab'
_space_group_name_H-M_alt 'P 21 21 21'
_symmetry_cell_setting orthorhombic
_symmetry_space_group_name_Hall 'P 2ac 2ab'
_symmetry_space_group_name_H-M 'P 21 21 21'
_atom_sites_solution_hydrogens geom
_atom_sites_solution_primary direct
_atom_sites_solution_secondary difmap
_audit_creation_method SHELXL-97
_audit_update_record
;
2018-01-20 deposited with the CCDC.
2018-05-25 downloaded from the CCDC.
;
_cell_angle_alpha 90.00
_cell_angle_beta 90.00
_cell_angle_gamma 90.00
_cell_formula_units_Z 4
_cell_length_a 13.76440(10)
_cell_length_b 24.8987(2)
_cell_length_c 35.6022(2)
_cell_measurement_reflns_used 63412
_cell_measurement_temperature 173.01(10)
_cell_measurement_theta_max 76.7350
_cell_measurement_theta_min 3.6440
_cell_volume 12201.43(15)
_computing_structure_refinement 'SHELXL-97 (Sheldrick, 1997)'
_computing_structure_solution 'SHELXS-97 (Sheldrick, 1990)'
_diffrn_ambient_temperature 173.01(10)
_diffrn_measured_fraction_theta_full 0.993
_diffrn_measured_fraction_theta_max 0.993
_diffrn_measurement_device_type 'four-circle diffractometer'
_diffrn_radiation_monochromator mirror
_diffrn_radiation_source 'micro-focus sealed X-ray tube'
_diffrn_radiation_type CuK\a
_diffrn_radiation_wavelength 1.54184
_diffrn_reflns_av_R_equivalents 0.0862
_diffrn_reflns_av_sigmaI/netI 0.0568
_diffrn_reflns_limit_h_max 17
_diffrn_reflns_limit_h_min -17
_diffrn_reflns_limit_k_max 28
_diffrn_reflns_limit_k_min -31
_diffrn_reflns_limit_l_max 44
_diffrn_reflns_limit_l_min -44
_diffrn_reflns_number 112073
_diffrn_reflns_theta_full 76.95
_diffrn_reflns_theta_max 76.95
_diffrn_reflns_theta_min 3.44
_exptl_absorpt_coefficient_mu 14.468
_exptl_absorpt_correction_T_max 1.00000
_exptl_absorpt_correction_T_min 0.18974
_exptl_absorpt_correction_type multi-scan
_exptl_absorpt_process_details
;
CrysAlisPro 1.171.39.33c (Rigaku Oxford Diffraction, 2017)
Empirical absorption correction using spherical harmonics,
 implemented in SCALE3 ABSPACK scaling algorithm.
;
_exptl_crystal_colour Pale-yellow
_exptl_crystal_density_diffrn 1.787
_exptl_crystal_density_method 'not measured'
_exptl_crystal_description Plate
_exptl_crystal_F_000 6288
_exptl_crystal_size_max 0.22
_exptl_crystal_size_mid 0.18
_exptl_crystal_size_min 0.07
_refine_diff_density_max 3.407
_refine_diff_density_min -1.928
_refine_diff_density_rms 0.282
_refine_ls_abs_structure_details 'Flack H D (1983), Acta Cryst. A39, 876-881'
_refine_ls_abs_structure_Flack 0.008(14)
_refine_ls_extinction_coef 0.000019(4)
_refine_ls_extinction_expression Fc^*^=kFc[1+0.001xFc^2^\l^3^/sin(2\q)]^-1/4^
_refine_ls_extinction_method SHELXL
_refine_ls_goodness_of_fit_ref 1.064
_refine_ls_hydrogen_treatment constr
_refine_ls_matrix_type full
_refine_ls_number_parameters 1352
_refine_ls_number_reflns 25357
_refine_ls_number_restraints 400
_refine_ls_restrained_S_all 1.057
_refine_ls_R_factor_all 0.0629
_refine_ls_R_factor_gt 0.0617
_refine_ls_shift/su_max 0.001
_refine_ls_shift/su_mean 0.000
_refine_ls_structure_factor_coef Fsqd
_refine_ls_weighting_details 'calc w=1/[\s^2^(Fo^2^)+(0.0555P)^2^+365.7150P] where P=(Fo^2^+2Fc^2^)/3'
_refine_ls_weighting_scheme calc
_refine_ls_wR_factor_gt 0.1598
_refine_ls_wR_factor_ref 0.1607
_reflns_number_gt 24837
_reflns_number_total 25357
_reflns_threshold_expression >2sigma(I)
_cod_data_source_file c8sc00344k2.cif
_cod_data_source_block y
_cod_depositor_comments
;
The following automatic conversions were performed:

'_symmetry_cell_setting' value 'Orthorhombic' changed to
'orthorhombic' according to
/home/data/users/saulius/crontab/automatic-downloads/rss-feeds/RSC/lib/dictionaries/cif_core.dic
dictionary named 'cif_core.dic' version 2.4.2 from 2011-04-26.

'_refine_ls_hydrogen_treatment' value 'Constr' changed to 'constr'
according to
/home/data/users/saulius/crontab/automatic-downloads/rss-feeds/RSC/lib/dictionaries/cif_core.dic
dictionary named 'cif_core.dic' version 2.4.2 from 2011-04-26.

Automatic conversion script
Id: cif_fix_values 4973 2017-02-22 13:04:09Z antanas 

 Adding full bibliography for 1549456.cif.
;
_cod_original_sg_symbol_H-M P2(1)2(1)2(1)
_cod_database_code 1549456

loop_
_symmetry_equiv_pos_as_xyz
'x, y, z'
'-x+1/2, -y, z+1/2'
'-x, y+1/2, -z+1/2'
'x+1/2, -y+1/2, -z'

loop_
_atom_site_label
_atom_site_type_symbol
_atom_site_fract_x
_atom_site_fract_y
_atom_site_fract_z
_atom_site_U_iso_or_equiv
_atom_site_adp_type
_atom_site_occupancy
_atom_site_symmetry_multiplicity
_atom_site_calc_flag
_atom_site_refinement_flags
_atom_site_disorder_assembly
_atom_site_disorder_group
Au1 Au 0.31945(4) 0.27422(2) 0.210205(15) 0.01960(12) Uani 1 1 d . . .
Au2 Au 0.12785(4) 0.23929(2) 0.183608(14) 0.01912(12) Uani 1 1 d . . .
Au3 Au 0.20483(4) 0.17164(2) 0.243121(15) 0.01842(11) Uani 1 1 d . . .
Au4 Au 0.14844(4) 0.20150(2) 0.328111(15) 0.02315(13) Uani 1 1 d . . .
Au5 Au -0.00158(4) 0.10715(2) 0.336135(15) 0.02173(12) Uani 1 1 d . . .
Au6 Au -0.06261(5) 0.21411(3) 0.358875(15) 0.02635(14) Uani 1 1 d . . .
P1 P 0.4543(2) 0.30321(15) 0.18122(10) 0.0219(7) Uani 1 1 d . . .
C21 C 0.4269(10) 0.3498(6) 0.1429(4) 0.026(3) Uani 1 1 d . . .
C22 C 0.3563(11) 0.3352(8) 0.1165(5) 0.040(4) Uani 1 1 d . . .
H22A H 0.3242 0.3025 0.1189 0.049 Uiso 1 1 calc R . .
C23 C 0.3340(13) 0.3679(10) 0.0875(5) 0.050(5) Uani 1 1 d . . .
H23A H 0.2862 0.3580 0.0704 0.060 Uiso 1 1 calc R . .
C24 C 0.3812(17) 0.4150(10) 0.0832(6) 0.059(6) Uani 1 1 d . . .
H24A H 0.3667 0.4372 0.0630 0.070 Uiso 1 1 calc R . .
C25 C 0.4501(16) 0.4302(8) 0.1087(6) 0.052(5) Uani 1 1 d . . .
H25A H 0.4814 0.4631 0.1057 0.062 Uiso 1 1 calc R . .
C26 C 0.4745(13) 0.3980(7) 0.1388(5) 0.039(4) Uani 1 1 d . . .
H26A H 0.5219 0.4085 0.1558 0.046 Uiso 1 1 calc R . .
C27 C 0.5323(10) 0.3368(6) 0.2145(4) 0.022(3) Uani 1 1 d . . .
C28 C 0.4923(12) 0.3712(10) 0.2405(7) 0.061(7) Uani 1 1 d . . .
H28A H 0.4257 0.3772 0.2404 0.074 Uiso 1 1 calc R . .
C29 C 0.5499(14) 0.3968(14) 0.2667(7) 0.089(11) Uani 1 1 d . . .
H29A H 0.5222 0.4210 0.2835 0.106 Uiso 1 1 calc R . .
C30 C 0.6475(14) 0.3868(11) 0.2679(5) 0.060(7) Uani 1 1 d . . .
H30A H 0.6854 0.4021 0.2867 0.072 Uiso 1 1 calc R . .
C31 C 0.6895(12) 0.3545(7) 0.2418(5) 0.040(4) Uani 1 1 d . . .
H31A H 0.7565 0.3494 0.2416 0.048 Uiso 1 1 calc R . .
C32 C 0.6305(10) 0.3291(6) 0.2151(5) 0.031(3) Uani 1 1 d . . .
H32A H 0.6588 0.3065 0.1974 0.037 Uiso 1 1 calc R . .
C33 C 0.5277(10) 0.2519(6) 0.1588(4) 0.025(3) Uani 1 1 d . . .
C34 C 0.5742(10) 0.2594(6) 0.1242(4) 0.027(3) Uani 1 1 d . . .
H34A H 0.5700 0.2924 0.1121 0.032 Uiso 1 1 calc R . .
C35 C 0.6260(12) 0.2182(7) 0.1081(5) 0.041(4) Uani 1 1 d . . .
H35A H 0.6552 0.2236 0.0849 0.049 Uiso 1 1 calc R . .
C36 C 0.6353(12) 0.1711(8) 0.1249(6) 0.048(5) Uani 1 1 d . . .
H36A H 0.6722 0.1442 0.1137 0.058 Uiso 1 1 calc R . .
C37 C 0.5890(13) 0.1615(6) 0.1598(6) 0.040(4) Uani 1 1 d . . .
H37A H 0.5942 0.1282 0.1714 0.048 Uiso 1 1 calc R . .
C38 C 0.5366(12) 0.2018(7) 0.1763(5) 0.039(4) Uani 1 1 d . . .
H38A H 0.5067 0.1958 0.1994 0.047 Uiso 1 1 calc R . .
P2 P 0.0932(3) 0.21395(16) 0.12514(9) 0.0261(7) Uani 1 1 d . . .
C39 C 0.2024(12) 0.2096(7) 0.0979(4) 0.033(3) Uani 1 1 d . . .
C40 C 0.2136(15) 0.2321(9) 0.0619(5) 0.050(5) Uani 1 1 d . . .
H40A H 0.1610 0.2489 0.0505 0.060 Uiso 1 1 calc R . .
C41 C 0.3029(17) 0.2297(13) 0.0431(5) 0.073(8) Uani 1 1 d . . .
H41A H 0.3096 0.2454 0.0196 0.088 Uiso 1 1 calc R . .
C42 C 0.3808(16) 0.2040(13) 0.0596(6) 0.076(9) Uani 1 1 d . . .
H42A H 0.4403 0.2034 0.0472 0.091 Uiso 1 1 calc R . .
C43 C 0.3720(17) 0.1784(8) 0.0949(6) 0.053(5) Uani 1 1 d . . .
H43A H 0.4227 0.1583 0.1049 0.064 Uiso 1 1 calc R . .
C44 C 0.2865(12) 0.1844(9) 0.1139(5) 0.045(5) Uani 1 1 d . . .
H44A H 0.2826 0.1716 0.1384 0.054 Uiso 1 1 calc R . .
C45 C 0.0161(12) 0.2549(8) 0.0967(4) 0.037(4) Uani 1 1 d . . .
C46 C -0.0682(13) 0.2372(10) 0.0798(4) 0.045(5) Uani 1 1 d . . .
H46A H -0.0873 0.2016 0.0826 0.054 Uiso 1 1 calc R . .
C47 C -0.1261(17) 0.2729(13) 0.0582(6) 0.072(8) Uani 1 1 d . . .
H47A H -0.1837 0.2606 0.0476 0.086 Uiso 1 1 calc R . .
C48 C -0.0994(19) 0.3232(13) 0.0529(8) 0.076(8) Uani 1 1 d . . .
H48A H -0.1345 0.3449 0.0365 0.091 Uiso 1 1 calc R . .
C49 C -0.020(2) 0.3438(15) 0.0715(8) 0.094(11) Uani 1 1 d . . .
H49A H -0.0045 0.3801 0.0695 0.113 Uiso 1 1 calc R . .
C50 C 0.0382(16) 0.3101(10) 0.0932(5) 0.054(6) Uani 1 1 d . . .
H50A H 0.0920 0.3241 0.1056 0.065 Uiso 1 1 calc R . .
C51 C 0.0400(13) 0.1492(7) 0.1231(5) 0.035(4) Uani 1 1 d . . .
C52 C -0.0253(13) 0.1316(6) 0.1515(5) 0.035(4) Uani 1 1 d . . .
H52A H -0.0339 0.1534 0.1725 0.042 Uiso 1 1 calc R . .
C53 C -0.0748(19) 0.0857(9) 0.1498(6) 0.057(6) Uani 1 1 d . . .
H53A H -0.1203 0.0762 0.1679 0.068 Uiso 1 1 calc R . .
C54 C -0.054(2) 0.0527(8) 0.1190(6) 0.060(6) Uani 1 1 d . . .
H54A H -0.0879 0.0204 0.1174 0.073 Uiso 1 1 calc R . .
C55 C 0.008(2) 0.0627(12) 0.0923(8) 0.092(11) Uani 1 1 d . . .
H55A H 0.0182 0.0392 0.0724 0.110 Uiso 1 1 calc R . .
C56 C 0.060(2) 0.1129(11) 0.0958(10) 0.092(11) Uani 1 1 d . . .
H56A H 0.1084 0.1206 0.0786 0.111 Uiso 1 1 calc R . .
P3 P 0.2319(3) 0.08254(14) 0.23819(12) 0.0301(8) Uani 1 1 d . . .
C57 C 0.3291(13) 0.0579(9) 0.2672(5) 0.089(4) Uani 1 1 d GU . .
C58 C 0.3338(14) 0.0765(8) 0.3039(6) 0.090(4) Uani 1 1 d GU . .
H58A H 0.2857 0.0993 0.3131 0.108 Uiso 1 1 calc R . .
C59 C 0.4103(16) 0.0611(9) 0.3270(4) 0.090(4) Uani 1 1 d GU . .
H59A H 0.4134 0.0736 0.3516 0.108 Uiso 1 1 calc R . .
C60 C 0.4822(13) 0.0271(9) 0.3133(5) 0.090(4) Uani 1 1 d GU . .
H60A H 0.5333 0.0168 0.3288 0.107 Uiso 1 1 calc R . .
C61 C 0.4775(14) 0.0085(8) 0.2766(6) 0.089(4) Uani 1 1 d GU . .
H61A H 0.5256 -0.0142 0.2674 0.107 Uiso 1 1 calc R . .
C62 C 0.4010(16) 0.0239(9) 0.2535(4) 0.089(4) Uani 1 1 d GU . .
H62A H 0.3978 0.0115 0.2289 0.107 Uiso 1 1 calc R . .
C63 C 0.2759(17) 0.0650(9) 0.1916(7) 0.056(2) Uani 1 1 d U . .
C64 C 0.3707(17) 0.0775(9) 0.1790(6) 0.057(2) Uani 1 1 d U . .
H64A H 0.4115 0.0967 0.1949 0.068 Uiso 1 1 calc R . .
C65 C 0.4041(18) 0.0631(9) 0.1453(7) 0.058(2) Uani 1 1 d U . .
H65A H 0.4693 0.0676 0.1392 0.069 Uiso 1 1 calc R . .
C66 C 0.3355(17) 0.0400(9) 0.1182(7) 0.058(2) Uani 1 1 d U . .
H66A H 0.3541 0.0335 0.0935 0.070 Uiso 1 1 calc R . .
C67 C 0.2459(17) 0.0285(9) 0.1299(7) 0.058(2) Uani 1 1 d U . .
H67A H 0.2038 0.0120 0.1131 0.069 Uiso 1 1 calc R . .
C68 C 0.2124(17) 0.0396(9) 0.1651(6) 0.057(2) Uani 1 1 d U . .
H68A H 0.1491 0.0308 0.1718 0.068 Uiso 1 1 calc R . .
C69 C 0.1279(13) 0.0381(5) 0.2440(4) 0.029(3) Uani 1 1 d . . .
C70 C 0.1420(17) -0.0155(7) 0.2458(6) 0.050(5) Uani 1 1 d . . .
H70A H 0.2041 -0.0302 0.2469 0.059 Uiso 1 1 calc R . .
C71 C 0.0574(19) -0.0489(7) 0.2460(6) 0.059(7) Uani 1 1 d . . .
H71A H 0.0639 -0.0861 0.2462 0.071 Uiso 1 1 calc R . .
C72 C -0.0293(18) -0.0272(8) 0.2457(7) 0.069(8) Uani 1 1 d . . .
H72A H -0.0829 -0.0498 0.2468 0.083 Uiso 1 1 calc R . .
C73 C -0.0455(15) 0.0287(8) 0.2439(6) 0.045(4) Uani 1 1 d U . .
H73A H -0.1083 0.0425 0.2435 0.054 Uiso 1 1 calc R . .
C74 C 0.0337(14) 0.0623(8) 0.2428(5) 0.042(4) Uani 1 1 d . . .
H74A H 0.0264 0.0994 0.2413 0.050 Uiso 1 1 calc R . .
P4 P 0.2868(3) 0.21681(17) 0.35942(10) 0.0273(7) Uani 1 1 d . . .
C75 C 0.3015(11) 0.1689(6) 0.3980(4) 0.035(3) Uani 1 1 d GU . .
C76 C 0.3576(15) 0.1822(6) 0.4291(5) 0.127(10) Uani 1 1 d GU . .
H76A H 0.3888 0.2153 0.4301 0.153 Uiso 1 1 calc R . .
C77 C 0.3672(15) 0.1460(8) 0.4586(4) 0.127(10) Uani 1 1 d GU . .
H77A H 0.4047 0.1549 0.4794 0.153 Uiso 1 1 calc R . .
C78 C 0.3206(14) 0.0966(7) 0.4570(4) 0.053(5) Uani 1 1 d GU . .
H78A H 0.3270 0.0724 0.4767 0.064 Uiso 1 1 calc R . .
C79 C 0.2645(15) 0.0833(6) 0.4259(5) 0.108(12) Uani 1 1 d GU . .
H79A H 0.2333 0.0502 0.4248 0.130 Uiso 1 1 calc R . .
C80 C 0.2549(14) 0.1194(7) 0.3964(4) 0.099(10) Uani 1 1 d GU . .
H80A H 0.2174 0.1105 0.3756 0.119 Uiso 1 1 calc R . .
C81 C 0.4031(10) 0.2131(8) 0.3358(5) 0.054(6) Uani 1 1 d G . .
C82 C 0.4828(14) 0.1907(9) 0.3539(4) 0.093(9) Uani 1 1 d GU . .
H82A H 0.4762 0.1770 0.3781 0.111 Uiso 1 1 calc R . .
C83 C 0.5723(11) 0.1886(9) 0.3359(6) 0.125(14) Uani 1 1 d GU . .
H83A H 0.6256 0.1736 0.3480 0.150 Uiso 1 1 calc R . .
C84 C 0.5821(11) 0.2091(9) 0.2998(6) 0.079(8) Uani 1 1 d GU . .
H84A H 0.6420 0.2077 0.2877 0.095 Uiso 1 1 calc R . .
C85 C 0.5024(15) 0.2316(9) 0.2817(4) 0.093(9) Uani 1 1 d GU . .
H85A H 0.5090 0.2452 0.2575 0.111 Uiso 1 1 calc R . .
C86 C 0.4129(12) 0.2336(9) 0.2997(5) 0.115(12) Uani 1 1 d GU . .
H86A H 0.3596 0.2486 0.2876 0.138 Uiso 1 1 calc R . .
C87 C 0.2836(11) 0.2815(6) 0.3830(4) 0.040(4) Uani 1 1 d G . .
C88 C 0.1945(10) 0.2999(8) 0.3960(6) 0.106(14) Uani 1 1 d G . .
H88A H 0.1381 0.2809 0.3906 0.127 Uiso 1 1 calc R . .
C89 C 0.1896(14) 0.3467(9) 0.4172(6) 0.086(10) Uani 1 1 d G . .
H89A H 0.1299 0.3590 0.4259 0.104 Uiso 1 1 calc R . .
C90 C 0.2739(19) 0.3752(9) 0.4253(9) 0.16(2) Uani 1 1 d G . .
H90A H 0.2706 0.4065 0.4395 0.189 Uiso 1 1 calc R . .
C91 C 0.3631(15) 0.3568(12) 0.4123(12) 0.39(4) Uani 1 1 d GU . .
H91A H 0.4195 0.3759 0.4177 0.468 Uiso 1 1 calc R . .
C92 C 0.3679(10) 0.3100(11) 0.3911(9) 0.38(4) Uani 1 1 d GU . .
H92A H 0.4276 0.2977 0.3824 0.461 Uiso 1 1 calc R . .
P5 P -0.0163(3) 0.02916(14) 0.36682(10) 0.0240(7) Uani 1 1 d . . .
C93 C 0.0958(12) -0.0105(8) 0.3717(5) 0.040(4) Uani 1 1 d . . .
C94 C 0.148(2) -0.0190(17) 0.3413(7) 0.114(15) Uani 1 1 d . . .
H94A H 0.1249 -0.0050 0.3188 0.137 Uiso 1 1 calc R . .
C95 C 0.238(3) -0.0482(17) 0.3405(12) 0.115(13) Uani 1 1 d U . .
H95A H 0.2770 -0.0518 0.3193 0.138 Uiso 1 1 calc R . .
C96 C 0.2599(16) -0.0712(7) 0.3764(9) 0.068(8) Uani 1 1 d . . .
H96A H 0.3114 -0.0952 0.3777 0.082 Uiso 1 1 calc R . .
C97 C 0.2136(18) -0.0610(17) 0.4067(10) 0.112(15) Uani 1 1 d . . .
H97A H 0.2362 -0.0739 0.4296 0.134 Uiso 1 1 calc R . .
C98 C 0.1266(17) -0.0295(17) 0.4050(7) 0.114(16) Uani 1 1 d . . .
H98A H 0.0917 -0.0222 0.4267 0.136 Uiso 1 1 calc R . .
C99 C -0.1041(12) -0.0152(6) 0.3428(5) 0.034(4) Uani 1 1 d . . .
C100 C -0.0931(13) -0.0706(7) 0.3452(5) 0.042(4) Uani 1 1 d . . .
H10A H -0.0408 -0.0847 0.3585 0.050 Uiso 1 1 calc R . .
C101 C -0.1585(15) -0.1055(9) 0.3281(7) 0.061(6) Uani 1 1 d . . .
H10B H -0.1530 -0.1426 0.3306 0.073 Uiso 1 1 calc R . .
C102 C -0.233(2) -0.0818(11) 0.3071(7) 0.068(6) Uani 1 1 d U . .
H10C H -0.2772 -0.1038 0.2944 0.081 Uiso 1 1 calc R . .
C103 C -0.2440(14) -0.0261(11) 0.3049(7) 0.060(6) Uani 1 1 d . . .
H10D H -0.2938 -0.0110 0.2907 0.072 Uiso 1 1 calc R . .
C104 C -0.1791(14) 0.0064(9) 0.3240(5) 0.046(4) Uani 1 1 d . . .
H10E H -0.1876 0.0435 0.3239 0.056 Uiso 1 1 calc R . .
C105 C -0.0635(14) 0.0347(7) 0.4143(5) 0.038(4) Uani 1 1 d . . .
C106 C -0.1290(16) -0.0009(9) 0.4287(6) 0.053(5) Uani 1 1 d . . .
H10F H -0.1543 -0.0279 0.4135 0.063 Uiso 1 1 calc R . .
C107 C -0.158(2) 0.0031(10) 0.4655(7) 0.066(7) Uani 1 1 d . . .
H10G H -0.2053 -0.0199 0.4746 0.079 Uiso 1 1 calc R . .
C108 C -0.116(3) 0.0413(12) 0.4894(7) 0.106(14) Uani 1 1 d . . .
H10H H -0.1305 0.0415 0.5149 0.127 Uiso 1 1 calc R . .
C109 C -0.059(3) 0.0756(14) 0.4753(8) 0.119(16) Uani 1 1 d . . .
H10I H -0.0345 0.1022 0.4910 0.143 Uiso 1 1 calc R . .
C110 C -0.029(3) 0.0764(12) 0.4361(6) 0.083(10) Uani 1 1 d . . .
H11A H 0.0110 0.1031 0.4264 0.099 Uiso 1 1 calc R . .
P6 P -0.1482(5) 0.2313(3) 0.41105(12) 0.0630(17) Uani 1 1 d . . .
C111 C -0.2202(13) 0.2914(7) 0.4126(4) 0.076(9) Uani 1 1 d G . .
C112 C -0.1861(12) 0.3370(9) 0.4309(4) 0.076(8) Uani 1 1 d G . .
H11B H -0.1271 0.3359 0.4436 0.092 Uiso 1 1 calc R . .
C113 C -0.2401(16) 0.3841(7) 0.4301(5) 0.088(10) Uani 1 1 d G . .
H11C H -0.2173 0.4146 0.4423 0.105 Uiso 1 1 calc R . .
C114 C -0.3283(15) 0.3857(7) 0.4111(6) 0.091(11) Uani 1 1 d G . .
H11D H -0.3644 0.4172 0.4106 0.110 Uiso 1 1 calc R . .
C115 C -0.3623(11) 0.3401(9) 0.3928(6) 0.141(19) Uani 1 1 d G . .
H11E H -0.4213 0.3411 0.3801 0.169 Uiso 1 1 calc R . .
C116 C -0.3083(13) 0.2929(7) 0.3936(6) 0.092(9) Uani 1 1 d GU . .
H11F H -0.3311 0.2624 0.3814 0.110 Uiso 1 1 calc R . .
C117 C -0.2327(18) 0.1807(11) 0.4203(8) 0.099(12) Uani 1 1 d G . .
C118 C -0.245(2) 0.1356(14) 0.3978(7) 0.129(10) Uani 1 1 d GU . .
H11G H -0.2074 0.1315 0.3762 0.155 Uiso 1 1 calc R . .
C119 C -0.313(3) 0.0968(12) 0.4075(11) 0.129(10) Uani 1 1 d GU . .
H11H H -0.3210 0.0666 0.3924 0.155 Uiso 1 1 calc R . .
C120 C -0.369(2) 0.1030(15) 0.4397(13) 0.284(17) Uani 1 1 d GU . .
H12B H -0.4143 0.0770 0.4462 0.341 Uiso 1 1 calc R . .
C121 C -0.357(3) 0.1481(19) 0.4622(11) 0.285(17) Uani 1 1 d GU . .
H12C H -0.3941 0.1523 0.4838 0.341 Uiso 1 1 calc R . .
C122 C -0.289(3) 0.1870(13) 0.4525(9) 0.41(3) Uani 1 1 d GU . .
H12D H -0.2805 0.2172 0.4676 0.497 Uiso 1 1 calc R . .
C123 C -0.0732(19) 0.2210(12) 0.4529(9) 0.120(11) Uani 1 1 d GU . .
C124 C 0.027(2) 0.2148(11) 0.4502(7) 0.092(8) Uani 1 1 d GU . .
H12E H 0.0562 0.2128 0.4267 0.110 Uiso 1 1 calc R . .
C125 C 0.0832(18) 0.2116(12) 0.4825(10) 0.141(13) Uani 1 1 d GU . .
H12F H 0.1501 0.2075 0.4807 0.170 Uiso 1 1 calc R . .
C126 C 0.039(3) 0.2146(15) 0.5176(7) 0.20(3) Uani 1 1 d GU . .
H12G H 0.0770 0.2125 0.5393 0.244 Uiso 1 1 calc R . .
C127 C -0.061(3) 0.2209(15) 0.5204(8) 0.23(3) Uiso 1 1 d G . .
H12H H -0.0901 0.2229 0.5439 0.278 Uiso 1 1 calc R . .
C128 C -0.117(2) 0.2240(14) 0.4881(12) 0.23(3) Uiso 1 1 d G . .
H12I H -0.1840 0.2282 0.4899 0.274 Uiso 1 1 calc R . .
N1 N 0.1903(6) 0.2548(4) 0.2363(2) 0.0081(17) Uani 1 1 d U . .
N2 N 0.0091(8) 0.1828(4) 0.3110(3) 0.0131(19) Uani 1 1 d U . .
C1 C 0.1506(8) 0.2891(4) 0.2637(3) 0.0080(19) Uani 1 1 d U . .
C2 C 0.2149(10) 0.3294(5) 0.2795(4) 0.020(2) Uani 1 1 d . . .
H2A H 0.2796 0.3311 0.2721 0.024 Uiso 1 1 calc R . .
C3 C 0.1787(11) 0.3649(6) 0.3054(4) 0.027(3) Uani 1 1 d U . .
H3A H 0.2203 0.3904 0.3157 0.033 Uiso 1 1 calc R . .
C4 C 0.0822(12) 0.3641(6) 0.3169(5) 0.032(3) Uani 1 1 d U . .
C5 C 0.0434(13) 0.4037(9) 0.3430(6) 0.051(5) Uani 1 1 d . . .
H5A H 0.0849 0.4292 0.3533 0.061 Uiso 1 1 calc R . .
C6 C -0.0508(15) 0.4042(10) 0.3526(6) 0.059(6) Uani 1 1 d . . .
H6A H -0.0743 0.4303 0.3690 0.070 Uiso 1 1 calc R . .
C7 C -0.1141(13) 0.3650(7) 0.3376(5) 0.039(4) Uani 1 1 d . . .
H7A H -0.1797 0.3658 0.3439 0.046 Uiso 1 1 calc R . .
C8 C -0.0802(10) 0.3251(6) 0.3137(4) 0.026(3) Uani 1 1 d . . .
H8A H -0.1228 0.2989 0.3051 0.031 Uiso 1 1 calc R . .
C9 C 0.0181(10) 0.3240(6) 0.3024(4) 0.024(3) Uani 1 1 d . . .
C10 C 0.0552(8) 0.2854(5) 0.2764(3) 0.013(2) Uani 1 1 d U . .
C11 C -0.0395(9) 0.2013(5) 0.2784(3) 0.019(2) Uani 1 1 d U . .
C12 C -0.1159(10) 0.1669(6) 0.2636(4) 0.026(3) Uani 1 1 d . . .
H12A H -0.1315 0.1351 0.2759 0.032 Uiso 1 1 calc R . .
C13 C -0.1642(9) 0.1808(6) 0.2320(4) 0.021(3) Uani 1 1 d . . .
H13A H -0.2144 0.1590 0.2234 0.025 Uiso 1 1 calc R . .
C14 C -0.1409(10) 0.2260(6) 0.2123(4) 0.024(3) Uani 1 1 d . . .
C15 C -0.1891(10) 0.2420(6) 0.1788(4) 0.024(3) Uani 1 1 d . . .
H15A H -0.2358 0.2193 0.1685 0.029 Uiso 1 1 calc R . .
C16 C -0.1691(11) 0.2892(6) 0.1611(4) 0.027(3) Uani 1 1 d . . .
H16A H -0.2035 0.2988 0.1397 0.032 Uiso 1 1 calc R . .
C17 C -0.0956(10) 0.3242(7) 0.1755(4) 0.030(3) Uani 1 1 d . . .
H17A H -0.0804 0.3562 0.1633 0.035 Uiso 1 1 calc R . .
C18 C -0.0469(9) 0.3087(6) 0.2084(4) 0.025(3) Uani 1 1 d . . .
H18A H 0.0005 0.3314 0.2180 0.030 Uiso 1 1 calc R . .
C19 C -0.0661(9) 0.2612(5) 0.2272(3) 0.015(2) Uani 1 1 d . . .
C20 C -0.0153(8) 0.2478(5) 0.2599(3) 0.015(2) Uani 1 1 d . . .
F1 F 0.586(2) 0.5333(11) -0.0427(9) 0.161(11) Uani 1 1 d . . .
B1 B 0.493(3) 0.5556(17) -0.0325(13) 0.097(14) Uani 1 1 d . . .
F2 F 0.465(2) 0.5233(11) 0.0028(8) 0.163(12) Uani 1 1 d . . .
F3 F 0.421(2) 0.5402(10) -0.0555(8) 0.169(14) Uani 1 1 d . . .
F4 F 0.493(2) 0.6055(9) -0.0243(7) 0.143(10) Uani 1 1 d . . .
B2 B -0.3303(16) 0.0047(8) 0.1917(6) 0.074(13) Uani 0.653(18) 1 d PDU A 1
F5 F -0.421(2) 0.0195(14) 0.1782(9) 0.180(19) Uani 0.653(18) 1 d PDU A 1
F6 F -0.271(2) -0.0098(9) 0.1617(8) 0.126(15) Uani 0.653(18) 1 d PD A 1
F7 F -0.3407(17) -0.0384(7) 0.2163(7) 0.098(11) Uani 0.653(18) 1 d PD A 1
F8 F -0.289(2) 0.0476(11) 0.2111(10) 0.17(2) Uani 0.653(18) 1 d PD A 1
B2' B -0.3413(17) 0.0490(10) 0.2308(7) 0.046(15) Uani 0.347(18) 1 d PDU A 2
F5' F -0.421(2) 0.0814(14) 0.2271(9) 0.077(14) Uani 0.347(18) 1 d PD A 2
F6' F -0.288(2) 0.0657(9) 0.2607(8) 0.044(8) Uani 0.347(18) 1 d PD A 2
F7' F -0.371(3) -0.0027(12) 0.2361(10) 0.066(11) Uani 0.347(18) 1 d PDU A 2
F8' F -0.286(3) 0.0518(18) 0.1991(10) 0.085(18) Uani 0.347(18) 1 d PDU A 2
O1 O 0.287(3) -0.1001(17) 0.4932(8) 0.168(15) Uani 1 1 d D . .
C131 C 0.371(5) -0.106(2) 0.485(2) 0.23(4) Uiso 1 1 d D . .
H13B H 0.4091 -0.1004 0.5079 0.273 Uiso 1 1 calc R . .
H13C H 0.3890 -0.0787 0.4674 0.273 Uiso 1 1 calc R . .
C132 C 0.400(4) -0.161(2) 0.4688(13) 0.21(3) Uani 1 1 d D . .
H13D H 0.4684 -0.1620 0.4643 0.312 Uiso 1 1 calc R . .
H13E H 0.3656 -0.1670 0.4456 0.312 Uiso 1 1 calc R . .
H13F H 0.3829 -0.1892 0.4863 0.312 Uiso 1 1 calc R . .
C129 C 0.254(3) -0.051(2) 0.5108(16) 0.16(2) Uiso 1 1 d D . .
H12J H 0.2664 -0.0206 0.4945 0.186 Uiso 1 1 calc R . .
H12K H 0.2881 -0.0454 0.5343 0.186 Uiso 1 1 calc R . .
C130 C 0.144(3) -0.057(2) 0.5178(17) 0.20(3) Uiso 1 1 d D . .
H13G H 0.1202 -0.0259 0.5303 0.293 Uiso 1 1 calc R . .
H13H H 0.1331 -0.0883 0.5333 0.293 Uiso 1 1 calc R . .
H13I H 0.1114 -0.0617 0.4942 0.293 Uiso 1 1 calc R . .

loop_
_atom_site_aniso_label
_atom_site_aniso_U_11
_atom_site_aniso_U_22
_atom_site_aniso_U_33
_atom_site_aniso_U_23
_atom_site_aniso_U_13
_atom_site_aniso_U_12
Au1 0.0161(2) 0.0190(3) 0.0237(2) -0.0021(2) 0.00460(19) -0.00256(19)
Au2 0.0197(2) 0.0212(3) 0.0165(2) -0.00304(19) 0.00031(19) -0.0018(2)
Au3 0.0196(2) 0.0131(2) 0.0225(2) -0.00295(19) -0.00056(19) 0.00055(19)
Au4 0.0224(3) 0.0299(3) 0.0172(2) 0.0018(2) -0.00305(19) -0.0080(2)
Au5 0.0224(3) 0.0234(3) 0.0194(2) 0.0011(2) 0.0026(2) -0.0032(2)
Au6 0.0345(3) 0.0306(3) 0.0139(2) -0.0005(2) 0.0020(2) -0.0008(2)
P1 0.0153(14) 0.0247(17) 0.0257(16) -0.0020(13) 0.0049(12) -0.0026(13)
C21 0.021(6) 0.028(7) 0.028(7) 0.004(6) 0.006(5) -0.007(6)
C22 0.018(7) 0.059(12) 0.044(9) -0.014(8) -0.005(6) 0.014(7)
C23 0.027(8) 0.084(16) 0.040(10) 0.001(10) -0.002(7) 0.012(9)
C24 0.061(13) 0.075(16) 0.040(10) 0.024(10) 0.011(9) 0.032(12)
C25 0.056(12) 0.029(9) 0.069(13) 0.029(9) 0.008(10) 0.013(9)
C26 0.042(9) 0.023(8) 0.052(10) 0.016(7) 0.002(8) 0.013(7)
C27 0.027(7) 0.022(7) 0.017(6) 0.003(5) 0.001(5) -0.004(5)
C28 0.011(7) 0.092(17) 0.081(14) -0.053(13) 0.009(8) -0.008(8)
C29 0.026(9) 0.15(3) 0.085(17) -0.082(19) 0.021(10) -0.042(13)
C30 0.029(9) 0.12(2) 0.033(9) -0.019(11) 0.008(7) -0.022(11)
C31 0.022(7) 0.048(10) 0.050(10) 0.013(8) 0.001(7) -0.019(7)
C32 0.013(6) 0.029(8) 0.050(9) -0.002(7) 0.008(6) -0.004(6)
C33 0.020(6) 0.028(7) 0.026(7) -0.005(6) 0.004(5) -0.003(5)
C34 0.025(7) 0.023(7) 0.033(7) -0.011(6) 0.005(6) -0.001(6)
C35 0.026(7) 0.045(10) 0.051(10) -0.028(8) -0.005(7) 0.013(7)
C36 0.020(7) 0.047(11) 0.079(13) -0.037(10) -0.009(8) 0.013(7)
C37 0.042(9) 0.018(8) 0.059(11) -0.007(7) -0.001(8) -0.006(6)
C38 0.032(8) 0.033(9) 0.051(10) 0.009(8) 0.013(7) 0.002(7)
P2 0.0301(18) 0.032(2) 0.0161(14) -0.0083(14) -0.0025(13) -0.0044(15)
C39 0.032(8) 0.047(10) 0.019(6) -0.010(6) 0.003(6) 0.004(7)
C40 0.052(11) 0.075(14) 0.023(8) -0.007(8) 0.006(7) -0.020(11)
C41 0.058(13) 0.13(3) 0.026(9) -0.011(12) 0.011(9) -0.015(15)
C42 0.037(11) 0.14(3) 0.053(12) -0.047(15) 0.022(9) -0.021(13)
C43 0.060(12) 0.036(10) 0.063(12) -0.029(9) 0.024(10) -0.017(9)
C44 0.020(7) 0.087(15) 0.027(8) -0.018(8) -0.002(6) -0.002(8)
C45 0.032(8) 0.062(12) 0.017(6) 0.004(7) -0.003(6) -0.011(8)
C46 0.035(8) 0.082(14) 0.018(7) 0.003(8) -0.008(6) -0.009(9)
C47 0.052(12) 0.13(2) 0.037(10) 0.001(12) -0.025(9) -0.010(15)
C48 0.058(14) 0.09(2) 0.080(18) 0.022(16) -0.023(13) 0.001(14)
C49 0.10(2) 0.12(3) 0.067(16) 0.051(17) -0.035(16) -0.009(19)
C50 0.052(11) 0.080(16) 0.030(9) 0.007(9) -0.017(8) -0.014(11)
C51 0.040(9) 0.031(8) 0.035(8) -0.013(7) -0.005(7) -0.011(7)
C52 0.049(10) 0.023(8) 0.032(8) -0.004(6) 0.001(7) -0.012(7)
C53 0.084(16) 0.047(12) 0.040(10) 0.002(9) 0.008(10) 0.000(11)
C54 0.101(19) 0.031(10) 0.049(11) -0.007(9) -0.015(12) -0.011(11)
C55 0.11(2) 0.08(2) 0.078(18) -0.055(16) 0.023(17) -0.056(19)
C56 0.09(2) 0.062(17) 0.12(3) -0.035(17) 0.046(19) -0.045(16)
P3 0.036(2) 0.0099(15) 0.045(2) -0.0084(15) -0.0158(17) 0.0056(14)
C57 0.090(4) 0.088(4) 0.091(4) -0.002(3) -0.004(3) 0.001(3)
C58 0.091(4) 0.088(4) 0.091(4) -0.002(3) -0.004(3) 0.002(3)
C59 0.090(4) 0.089(4) 0.091(4) -0.001(2) -0.002(2) 0.001(2)
C60 0.090(4) 0.088(4) 0.090(4) -0.001(3) -0.003(3) 0.002(3)
C61 0.090(4) 0.088(4) 0.091(4) -0.001(3) -0.004(3) 0.001(3)
C62 0.090(4) 0.087(5) 0.091(4) -0.001(3) -0.004(3) 0.001(3)
C63 0.055(3) 0.052(3) 0.061(3) -0.005(2) 0.008(2) -0.003(2)
C64 0.055(3) 0.052(3) 0.062(3) -0.004(3) 0.009(3) -0.003(3)
C65 0.057(3) 0.053(3) 0.063(3) -0.004(3) 0.010(3) -0.004(3)
C66 0.058(3) 0.054(3) 0.063(3) -0.005(3) 0.010(3) -0.004(3)
C67 0.058(3) 0.054(3) 0.061(3) -0.005(2) 0.008(2) -0.004(2)
C68 0.056(3) 0.054(3) 0.059(3) -0.0037(18) 0.0054(19) -0.0025(18)
C69 0.051(9) 0.011(6) 0.024(6) -0.008(5) -0.001(6) -0.007(6)
C70 0.067(13) 0.029(9) 0.053(11) 0.001(8) -0.001(10) -0.009(9)
C71 0.099(17) 0.019(8) 0.058(12) -0.006(8) 0.050(13) -0.001(10)
C72 0.081(16) 0.031(10) 0.096(17) -0.012(11) 0.070(15) -0.024(10)
C73 0.045(4) 0.044(5) 0.046(4) -0.002(2) 0.002(2) -0.001(2)
C74 0.049(10) 0.047(10) 0.030(8) -0.013(7) 0.013(7) -0.014(8)
P4 0.0208(16) 0.037(2) 0.0245(16) -0.0044(15) -0.0056(13) -0.0076(15)
C75 0.036(4) 0.035(4) 0.035(4) -0.001(2) -0.0011(19) -0.001(2)
C76 0.127(10) 0.127(10) 0.127(10) 0.0005(17) -0.0005(17) -0.0001(17)
C77 0.127(10) 0.127(10) 0.127(10) 0.0004(17) -0.0004(17) -0.0001(17)
C78 0.054(5) 0.053(5) 0.053(5) 0.001(2) -0.001(2) -0.001(2)
C79 0.108(12) 0.108(12) 0.108(12) 0.000(2) 0.000(2) 0.000(2)
C80 0.099(10) 0.099(10) 0.099(10) 0.000(2) 0.000(2) 0.000(2)
C81 0.031(8) 0.085(16) 0.046(10) -0.022(10) 0.000(7) -0.033(10)
C82 0.093(9) 0.093(9) 0.093(9) 0.000(2) 0.000(2) 0.000(2)
C83 0.125(14) 0.126(14) 0.125(14) 0.000(2) 0.000(2) 0.000(2)
C84 0.079(8) 0.079(8) 0.079(8) -0.001(2) 0.000(2) 0.000(2)
C85 0.093(9) 0.093(9) 0.092(9) 0.000(2) 0.000(2) 0.000(2)
C86 0.115(12) 0.115(12) 0.115(12) 0.000(2) 0.000(2) 0.000(2)
C87 0.043(9) 0.037(9) 0.040(9) 0.001(7) -0.011(7) -0.001(8)
C88 0.056(15) 0.11(2) 0.15(3) -0.10(2) 0.034(18) -0.013(15)
C89 0.081(19) 0.10(2) 0.079(18) -0.030(16) 0.002(15) 0.042(18)
C90 0.09(2) 0.11(3) 0.27(6) -0.15(4) -0.05(3) 0.04(2)
C91 0.39(4) 0.39(4) 0.39(4) 0.000(2) 0.000(2) 0.000(2)
C92 0.38(4) 0.38(4) 0.38(4) 0.000(2) 0.000(2) 0.000(2)
P5 0.0286(18) 0.0133(15) 0.0301(18) 0.0051(13) 0.0070(14) -0.0032(13)
C93 0.030(8) 0.051(11) 0.037(9) -0.010(8) 0.006(7) -0.010(7)
C94 0.10(2) 0.21(4) 0.034(12) 0.007(17) 0.013(13) 0.09(3)
C95 0.115(13) 0.115(13) 0.115(13) 0.000(2) 0.000(2) 0.001(2)
C96 0.046(12) 0.015(8) 0.14(3) 0.021(11) 0.004(14) 0.000(8)
C97 0.032(12) 0.20(4) 0.10(2) 0.08(3) 0.009(13) 0.040(18)
C98 0.035(12) 0.24(5) 0.061(15) 0.06(2) 0.030(11) 0.057(19)
C99 0.030(8) 0.021(7) 0.052(10) 0.001(7) 0.016(7) -0.007(6)
C100 0.035(9) 0.036(9) 0.056(11) -0.014(8) 0.012(8) -0.025(7)
C101 0.048(11) 0.038(10) 0.096(17) -0.027(11) 0.013(11) -0.023(9)
C102 0.067(7) 0.068(7) 0.068(7) -0.001(2) 0.000(2) -0.001(2)
C103 0.023(8) 0.085(17) 0.073(15) -0.017(12) 0.003(9) -0.025(10)
C104 0.038(9) 0.057(12) 0.044(10) -0.014(9) -0.001(8) -0.005(9)
C105 0.046(10) 0.037(9) 0.030(8) -0.003(7) 0.011(7) 0.018(8)
C106 0.057(12) 0.054(12) 0.047(11) 0.013(9) 0.033(10) 0.007(10)
C107 0.086(18) 0.052(13) 0.060(13) 0.011(11) 0.041(13) -0.003(12)
C108 0.19(4) 0.075(19) 0.049(14) 0.002(13) 0.07(2) 0.00(2)
C109 0.21(4) 0.10(2) 0.048(14) -0.050(16) 0.04(2) -0.06(3)
C110 0.14(3) 0.083(18) 0.022(9) -0.004(10) 0.020(13) -0.012(18)
P6 0.073(4) 0.094(5) 0.022(2) 0.017(2) 0.025(2) 0.031(3)
C111 0.071(15) 0.12(2) 0.038(11) 0.025(13) 0.035(11) 0.032(16)
C112 0.09(2) 0.10(2) 0.035(10) -0.014(12) 0.004(12) 0.029(17)
C113 0.10(2) 0.12(3) 0.047(13) -0.012(15) 0.014(14) 0.00(2)
C114 0.09(2) 0.09(2) 0.09(2) 0.011(17) 0.041(18) 0.052(19)
C115 0.046(15) 0.09(2) 0.29(6) -0.04(3) 0.03(3) 0.036(16)
C116 0.091(9) 0.092(9) 0.092(9) 0.000(2) 0.001(2) 0.001(2)
C117 0.072(18) 0.11(3) 0.11(2) 0.07(2) 0.042(17) 0.002(17)
C118 0.129(10) 0.129(10) 0.129(10) -0.0001(17) 0.0003(17) 0.0001(17)
C119 0.129(10) 0.129(10) 0.129(10) -0.0001(17) 0.0003(17) 0.0002(17)
C120 0.284(17) 0.284(17) 0.284(17) 0.0000(9) 0.0000(9) 0.0000(9)
C121 0.285(17) 0.285(17) 0.285(17) 0.0000(9) 0.0000(9) 0.0000(9)
C122 0.41(3) 0.41(3) 0.41(3) 0.0000(10) 0.0000(10) 0.0000(10)
C123 0.120(12) 0.120(12) 0.120(12) 0.000(2) 0.000(2) 0.001(2)
C124 0.092(8) 0.092(8) 0.091(8) 0.000(2) 0.000(2) 0.000(2)
C125 0.141(13) 0.141(13) 0.141(13) 0.0001(14) -0.0002(14) 0.0000(14)
C126 0.20(3) 0.20(3) 0.20(3) 0.000(2) 0.000(2) 0.000(2)
N1 0.006(3) 0.007(3) 0.012(3) -0.002(3) -0.005(3) -0.002(3)
N2 0.020(3) 0.009(3) 0.011(3) 0.001(3) -0.004(3) -0.007(3)
C1 0.009(2) 0.007(2) 0.008(2) -0.0019(10) -0.0004(10) -0.0001(10)
C2 0.022(6) 0.006(5) 0.031(7) -0.005(5) 0.002(5) 0.002(5)
C3 0.027(4) 0.024(4) 0.031(4) -0.007(3) -0.002(3) -0.002(3)
C4 0.032(4) 0.028(4) 0.035(4) -0.008(3) 0.003(3) -0.001(3)
C5 0.027(8) 0.055(12) 0.070(13) -0.035(10) -0.002(8) 0.008(8)
C6 0.043(10) 0.078(15) 0.055(12) -0.051(12) 0.000(9) 0.017(10)
C7 0.039(9) 0.043(10) 0.033(8) -0.021(7) 0.004(7) 0.016(8)
C8 0.027(7) 0.031(8) 0.020(6) -0.003(6) 0.004(5) 0.002(6)
C9 0.027(7) 0.023(7) 0.023(6) -0.012(5) -0.006(5) 0.010(6)
C10 0.013(3) 0.010(4) 0.016(3) -0.003(3) -0.002(3) -0.004(3)
C11 0.021(4) 0.019(4) 0.018(4) 0.006(3) -0.005(3) -0.001(3)
C12 0.025(7) 0.029(7) 0.025(7) -0.005(6) 0.007(5) -0.004(6)
C13 0.011(5) 0.028(7) 0.024(6) -0.008(5) 0.000(5) -0.008(5)
C14 0.027(7) 0.026(7) 0.020(6) -0.002(5) 0.002(5) -0.008(6)
C15 0.023(6) 0.023(7) 0.026(7) -0.004(5) -0.006(5) 0.005(5)
C16 0.030(7) 0.024(7) 0.027(7) -0.002(6) 0.000(6) -0.002(6)
C17 0.024(7) 0.038(9) 0.026(7) 0.007(6) 0.000(5) 0.003(6)
C18 0.015(6) 0.025(7) 0.035(7) -0.006(6) 0.006(5) 0.006(5)
C19 0.015(5) 0.010(5) 0.019(5) 0.000(4) 0.009(4) -0.006(5)
C20 0.011(5) 0.019(6) 0.015(5) -0.003(4) 0.009(4) -0.005(4)
F1 0.13(2) 0.14(2) 0.21(3) -0.04(2) -0.07(2) 0.004(18)
B1 0.10(3) 0.08(3) 0.11(3) -0.07(2) -0.03(2) 0.01(2)
F2 0.21(3) 0.13(2) 0.15(2) -0.066(19) -0.02(2) 0.05(2)
F3 0.18(2) 0.116(17) 0.21(3) -0.091(18) -0.12(2) 0.078(17)
F4 0.21(3) 0.088(14) 0.129(17) -0.037(13) -0.057(19) 0.035(17)
B2 0.074(13) 0.074(13) 0.074(13) 0.000(2) 0.000(2) 0.000(2)
F5 0.180(19) 0.181(19) 0.181(19) 0.000(2) 0.000(2) 0.000(2)
F6 0.13(2) 0.054(14) 0.20(3) 0.033(17) 0.12(2) 0.028(14)
F7 0.089(17) 0.033(10) 0.17(3) 0.039(13) 0.071(18) 0.034(10)
F8 0.12(3) 0.06(2) 0.32(7) -0.06(3) -0.07(4) 0.011(19)
B2' 0.046(15) 0.046(15) 0.046(15) 0.000(2) 0.000(2) 0.000(2)
F5' 0.05(2) 0.14(4) 0.040(18) 0.02(2) 0.018(16) 0.01(2)
F6' 0.047(17) 0.021(13) 0.063(19) 0.013(12) -0.030(15) -0.004(12)
F7' 0.066(11) 0.066(11) 0.066(11) 0.000(2) 0.000(2) -0.001(2)
F8' 0.085(18) 0.085(18) 0.085(18) 0.000(2) 0.000(2) 0.000(2)
O1 0.21(4) 0.21(4) 0.088(19) -0.03(2) 0.00(2) 0.02(3)
C132 0.17(5) 0.36(10) 0.10(3) -0.08(5) 0.01(3) 0.02(6)

loop_
_atom_type_symbol
_atom_type_description
_atom_type_scat_dispersion_real
_atom_type_scat_dispersion_imag
_atom_type_scat_source
C C 0.0181 0.0091 'International Tables Vol C Tables 4.2.6.8 and 6.1.1.4'
H H 0.0000 0.0000 'International Tables Vol C Tables 4.2.6.8 and 6.1.1.4'
B B 0.0090 0.0039 'International Tables Vol C Tables 4.2.6.8 and 6.1.1.4'
N N 0.0311 0.0180 'International Tables Vol C Tables 4.2.6.8 and 6.1.1.4'
F F 0.0727 0.0534 'International Tables Vol C Tables 4.2.6.8 and 6.1.1.4'
P P 0.2955 0.4335 'International Tables Vol C Tables 4.2.6.8 and 6.1.1.4'
Au Au -4.4197 7.2980 'International Tables Vol C Tables 4.2.6.8 and 6.1.1.4'
O O 0.0492 0.0322 'International Tables Vol C Tables 4.2.6.8 and 6.1.1.4'

loop_
_geom_angle_atom_site_label_1
_geom_angle_atom_site_label_2
_geom_angle_atom_site_label_3
_geom_angle
N1 Au1 P1 174.6(3)
N1 Au1 Au2 45.7(2)
P1 Au1 Au2 133.69(9)
N1 Au1 Au3 39.5(3)
P1 Au1 Au3 145.84(10)
Au2 Au1 Au3 56.111(17)
N1 Au2 P2 167.2(3)
N1 Au2 Au3 46.0(2)
P2 Au2 Au3 126.53(11)
N1 Au2 Au1 44.7(2)
P2 Au2 Au1 125.33(10)
Au3 Au2 Au1 66.970(19)
N1 Au3 P3 168.2(3)
N1 Au3 Au2 46.2(2)
P3 Au3 Au2 124.97(11)
N1 Au3 Au4 81.8(2)
P3 Au3 Au4 109.93(12)
Au2 Au3 Au4 117.68(2)
N1 Au3 Au1 38.8(2)
P3 Au3 Au1 132.07(12)
Au2 Au3 Au1 56.919(17)
Au4 Au3 Au1 106.11(2)
N2 Au4 P4 167.1(3)
N2 Au4 Au6 42.4(3)
P4 Au4 Au6 126.87(10)
N2 Au4 Au5 41.2(3)
P4 Au4 Au5 129.88(11)
Au6 Au4 Au5 55.337(18)
N2 Au4 Au3 83.9(3)
P4 Au4 Au3 107.62(10)
Au6 Au4 Au3 125.38(2)
Au5 Au4 Au3 94.10(2)
N2 Au5 P5 175.9(3)
N2 Au5 Au6 46.7(3)
P5 Au5 Au6 129.27(10)
N2 Au5 Au4 40.6(3)
P5 Au5 Au4 138.86(10)
Au6 Au5 Au4 61.98(2)
N2 Au6 P6 169.2(3)
N2 Au6 Au5 45.9(3)
P6 Au6 Au5 123.89(18)
N2 Au6 Au4 41.1(3)
P6 Au6 Au4 143.10(18)
Au5 Au6 Au4 62.69(2)
C27 P1 C33 106.5(7)
C27 P1 C21 108.6(7)
C33 P1 C21 103.5(7)
C27 P1 Au1 109.8(4)
C33 P1 Au1 115.9(5)
C21 P1 Au1 112.1(5)
C26 C21 C22 119.0(16)
C26 C21 P1 122.3(12)
C22 C21 P1 118.7(13)
C23 C22 C21 121.0(19)
C24 C23 C22 120.1(19)
C23 C24 C25 120.1(18)
C24 C25 C26 121(2)
C21 C26 C25 118.4(19)
C32 C27 C28 118.2(14)
C32 C27 P1 122.3(12)
C28 C27 P1 119.4(12)
C27 C28 C29 120.9(17)
C30 C29 C28 120(2)
C31 C30 C29 120.3(18)
C30 C31 C32 118.9(16)
C27 C32 C31 121.5(15)
C34 C33 C38 118.1(14)
C34 C33 P1 123.3(12)
C38 C33 P1 118.6(11)
C35 C34 C33 120.3(16)
C36 C35 C34 121.6(18)
C35 C36 C37 120.1(16)
C38 C37 C36 119.4(17)
C37 C38 C33 120.5(16)
C51 P2 C45 104.5(8)
C51 P2 C39 105.6(8)
C45 P2 C39 103.1(8)
C51 P2 Au2 112.6(6)
C45 P2 Au2 119.7(6)
C39 P2 Au2 110.1(5)
C40 C39 C44 116.6(16)
C40 C39 P2 124.1(14)
C44 C39 P2 119.2(12)
C41 C40 C39 121(2)
C42 C41 C40 120(2)
C41 C42 C43 121.3(19)
C44 C43 C42 118(2)
C43 C44 C39 123.1(19)
C46 C45 C50 117.0(18)
C46 C45 P2 124.4(16)
C50 C45 P2 118.5(13)
C45 C46 C47 121(2)
C48 C47 C46 121(2)
C47 C48 C49 120(3)
C48 C49 C50 120(3)
C49 C50 C45 121(2)
C56 C51 C52 115.5(17)
C56 C51 P2 123.7(16)
C52 C51 P2 120.8(12)
C53 C52 C51 123.6(16)
C52 C53 C54 116(2)
C55 C54 C53 126(2)
C54 C55 C56 115(2)
C51 C56 C55 123(2)
C57 P3 C63 101.2(11)
C57 P3 C69 108.2(9)
C63 P3 C69 102.8(9)
C57 P3 Au3 114.4(7)
C63 P3 Au3 111.2(8)
C69 P3 Au3 117.3(5)
C58 C57 C62 120.0
C58 C57 P3 117.5(13)
C62 C57 P3 122.4(13)
C57 C58 C59 120.0
C60 C59 C58 120.0
C61 C60 C59 120.0
C60 C61 C62 120.0
C61 C62 C57 120.0
C64 C63 C68 117(2)
C64 C63 P3 123.0(18)
C68 C63 P3 120.2(17)
C65 C64 C63 123(2)
C64 C65 C66 118(2)
C67 C66 C65 118(2)
C66 C67 C68 124(2)
C67 C68 C63 119(2)
C70 C69 C74 123.3(17)
C70 C69 P3 119.5(15)
C74 C69 P3 116.9(11)
C69 C70 C71 117(2)
C72 C71 C70 120.2(17)
C71 C72 C73 123.5(19)
C74 C73 C72 118(2)
C73 C74 C69 117.4(17)
C81 P4 C87 106.3(8)
C81 P4 C75 102.6(8)
C87 P4 C75 103.5(7)
C81 P4 Au4 120.8(5)
C87 P4 Au4 111.1(5)
C75 P4 Au4 110.9(5)
C76 C75 C80 120.0
C76 C75 P4 120.2(9)
C80 C75 P4 119.7(9)
C75 C76 C77 120.0
C78 C77 C76 120.0
C79 C78 C77 120.0
C78 C79 C80 120.0
C79 C80 C75 120.0
C82 C81 C86 120.0
C82 C81 P4 120.2(11)
C86 C81 P4 119.8(11)
C83 C82 C81 120.0
C84 C83 C82 120.0
C83 C84 C85 120.0
C86 C85 C84 120.0
C85 C86 C81 120.0
C88 C87 C92 120.0
C88 C87 P4 117.9(10)
C92 C87 P4 121.9(10)
C89 C88 C87 120.0
C88 C89 C90 120.0
C89 C90 C91 120.0
C92 C91 C90 120.0
C91 C92 C87 120.0
C105 P5 C93 104.7(8)
C105 P5 C99 104.0(8)
C93 P5 C99 105.7(8)
C105 P5 Au5 114.9(6)
C93 P5 Au5 115.9(6)
C99 P5 Au5 110.6(6)
C94 C93 C98 120(2)
C94 C93 P5 117.7(18)
C98 C93 P5 122.4(15)
C93 C94 C95 125(3)
C96 C95 C94 111(3)
C97 C96 C95 125(3)
C96 C97 C98 119(3)
C93 C98 C97 120(2)
C104 C99 C100 120.7(17)
C104 C99 P5 119.6(13)
C100 C99 P5 119.7(14)
C99 C100 C101 122(2)
C100 C101 C102 116(2)
C103 C102 C101 122(2)
C104 C103 C102 119(2)
C99 C104 C103 120(2)
C106 C105 C110 120.3(18)
C106 C105 P5 122.5(15)
C110 C105 P5 117.2(16)
C105 C106 C107 120(2)
C106 C107 C108 121(2)
C109 C108 C107 118(2)
C108 C109 C110 124(3)
C105 C110 C109 116(3)
C117 P6 C111 103.2(12)
C117 P6 C123 96.9(14)
C111 P6 C123 113.7(12)
C117 P6 Au6 111.7(11)
C111 P6 Au6 118.3(5)
C123 P6 Au6 110.6(11)
C112 C111 C116 120.0
C112 C111 P6 120.6(12)
C116 C111 P6 119.3(12)
C111 C112 C113 120.0
C114 C113 C112 120.0
C115 C114 C113 120.0
C114 C115 C116 120.0
C115 C116 C111 120.0
C118 C117 C122 120.0
C118 C117 P6 124(2)
C122 C117 P6 116(2)
C119 C118 C117 120.0
C118 C119 C120 120.0
C121 C120 C119 120.0
C122 C121 C120 120.0
C121 C122 C117 120.0
C124 C123 C128 120.0
C124 C123 P6 121(2)
C128 C123 P6 119(2)
C123 C124 C125 120.0
C126 C125 C124 120.0
C127 C126 C125 120.0
C126 C127 C128 120.0
C127 C128 C123 120.0
C1 N1 Au1 120.3(7)
C1 N1 Au3 123.8(7)
Au1 N1 Au3 101.6(4)
C1 N1 Au2 124.9(7)
Au1 N1 Au2 89.6(4)
Au3 N1 Au2 87.8(3)
C11 N2 Au4 127.4(8)
C11 N2 Au5 127.7(8)
Au4 N2 Au5 98.1(4)
C11 N2 Au6 108.6(8)
Au4 N2 Au6 96.4(4)
Au5 N2 Au6 87.4(4)
C10 C1 N1 123.4(10)
C10 C1 C2 119.8(10)
N1 C1 C2 116.8(10)
C3 C2 C1 118.9(12)
C2 C3 C4 122.4(14)
C3 C4 C9 119.6(14)
C3 C4 C5 122.0(15)
C9 C4 C5 118.4(15)
C6 C5 C4 121.7(17)
C5 C6 C7 119.5(16)
C8 C7 C6 121.2(16)
C7 C8 C9 120.8(15)
C8 C9 C10 122.8(13)
C8 C9 C4 118.3(13)
C10 C9 C4 118.9(13)
C1 C10 C9 120.2(11)
C1 C10 C20 122.3(10)
C9 C10 C20 116.9(11)
C20 C11 N2 123.7(12)
C20 C11 C12 119.7(12)
N2 C11 C12 116.5(11)
C13 C12 C11 120.4(13)
C12 C13 C14 121.5(13)
C13 C14 C15 123.5(13)
C13 C14 C19 118.5(12)
C15 C14 C19 117.9(12)
C16 C15 C14 122.3(13)
C15 C16 C17 120.3(14)
C18 C17 C16 117.9(14)
C19 C18 C17 123.2(14)
C18 C19 C20 120.8(12)
C18 C19 C14 118.3(12)
C20 C19 C14 120.9(11)
C11 C20 C19 118.8(11)
C11 C20 C10 120.1(11)
C19 C20 C10 120.7(11)
F4 B1 F3 114(4)
F4 B1 F1 116(4)
F3 B1 F1 113(3)
F4 B1 F2 109(3)
F3 B1 F2 99(4)
F1 B1 F2 103(3)
F8 B2 F6 110.0(12)
F8 B2 F5 109.4(12)
F6 B2 F5 109.4(12)
F8 B2 F7 108.8(12)
F6 B2 F7 110.0(12)
F5 B2 F7 109.2(12)
F8' B2' F6' 109.5(13)
F8' B2' F7' 109.3(13)
F6' B2' F7' 109.9(12)
F8' B2' F5' 109.5(13)
F6' B2' F5' 109.0(12)
F7' B2' F5' 109.6(13)
C131 O1 C129 121(5)
O1 C131 C132 117(7)
O1 C129 C130 107(3)

loop_
_geom_bond_atom_site_label_1
_geom_bond_atom_site_label_2
_geom_bond_distance
Au1 N1 2.064(9)
Au1 P1 2.243(3)
Au1 Au2 2.9340(7)
Au1 Au3 3.2225(7)
Au2 N1 2.099(9)
Au2 P2 2.227(3)
Au2 Au3 2.9068(8)
Au3 N1 2.094(9)
Au3 P3 2.257(3)
Au3 Au4 3.2110(7)
Au4 N2 2.066(10)
Au4 P4 2.240(3)
Au4 Au6 3.1205(8)
Au4 Au5 3.1408(8)
Au5 N2 2.091(9)
Au5 P5 2.237(3)
Au5 Au6 2.9075(9)
Au6 N2 2.118(10)
Au6 P6 2.241(4)
P1 C27 1.805(14)
P1 C33 1.814(14)
P1 C21 1.830(15)
C21 C26 1.37(2)
C21 C22 1.40(2)
C22 C23 1.35(3)
C23 C24 1.35(3)
C24 C25 1.37(3)
C25 C26 1.38(2)
C27 C32 1.36(2)
C27 C28 1.38(2)
C28 C29 1.38(3)
C29 C30 1.37(3)
C30 C31 1.36(3)
C31 C32 1.40(2)
C33 C34 1.40(2)
C33 C38 1.40(2)
C34 C35 1.38(2)
C35 C36 1.32(3)
C36 C37 1.42(3)
C37 C38 1.37(2)
P2 C51 1.772(16)
P2 C45 1.786(18)
P2 C39 1.793(15)
C39 C40 1.41(2)
C39 C44 1.43(2)
C40 C41 1.40(3)
C41 C42 1.38(4)
C42 C43 1.42(4)
C43 C44 1.37(3)
C45 C46 1.38(2)
C45 C50 1.42(3)
C46 C47 1.42(3)
C47 C48 1.32(4)
C48 C49 1.38(4)
C49 C50 1.39(3)
C51 C56 1.35(3)
C51 C52 1.42(2)
C52 C53 1.33(3)
C53 C54 1.40(3)
C54 C55 1.30(4)
C55 C56 1.44(3)
P3 C57 1.798(15)
P3 C63 1.82(2)
P3 C69 1.821(16)
C57 C58 1.3900
C57 C62 1.3900
C58 C59 1.3900
C59 C60 1.3900
C60 C61 1.3900
C61 C62 1.3900
C63 C64 1.41(3)
C63 C68 1.43(3)
C64 C65 1.33(3)
C65 C66 1.47(3)
C66 C67 1.33(3)
C67 C68 1.36(3)
C69 C70 1.35(2)
C69 C74 1.43(3)
C70 C71 1.43(3)
C71 C72 1.31(3)
C72 C73 1.41(3)
C73 C74 1.38(3)
P4 C81 1.810(13)
P4 C87 1.817(13)
P4 C75 1.830(12)
C75 C76 1.3900
C75 C80 1.3900
C76 C77 1.3900
C77 C78 1.3900
C78 C79 1.3900
C79 C80 1.3900
C81 C82 1.3900
C81 C86 1.3900
C82 C83 1.3900
C83 C84 1.3900
C84 C85 1.3900
C85 C86 1.3900
C87 C88 1.3900
C87 C92 1.3900
C88 C89 1.3900
C89 C90 1.3900
C90 C91 1.3900
C91 C92 1.3900
P5 C105 1.815(16)
P5 C93 1.84(2)
P5 C99 1.847(17)
C93 C94 1.31(3)
C93 C98 1.34(3)
C94 C95 1.44(5)
C95 C96 1.43(5)
C96 C97 1.28(4)
C97 C98 1.43(3)
C99 C104 1.34(3)
C99 C100 1.39(2)
C100 C101 1.39(2)
C101 C102 1.40(4)
C102 C103 1.40(4)
C103 C104 1.39(3)
C105 C106 1.36(3)
C105 C110 1.38(3)
C106 C107 1.37(3)
C107 C108 1.40(4)
C108 C109 1.27(4)
C109 C110 1.46(3)
P6 C117 1.74(2)
P6 C111 1.795(14)
P6 C123 1.83(3)
C111 C112 1.3900
C111 C116 1.3900
C112 C113 1.3900
C113 C114 1.3900
C114 C115 1.3900
C115 C116 1.3900
C117 C118 1.3900
C117 C122 1.3900
C118 C119 1.3900
C119 C120 1.3900
C120 C121 1.3900
C121 C122 1.3900
C123 C124 1.3900
C123 C128 1.3900
C124 C125 1.3900
C125 C126 1.3900
C126 C127 1.3900
C127 C128 1.3900
N1 C1 1.407(13)
N2 C11 1.415(15)
C1 C10 1.393(15)
C1 C2 1.449(16)
C2 C3 1.372(19)
C3 C4 1.39(2)
C4 C9 1.43(2)
C4 C5 1.46(2)
C5 C6 1.34(3)
C6 C7 1.41(3)
C7 C8 1.39(2)
C8 C9 1.41(2)
C9 C10 1.428(17)
C10 C20 1.473(16)
C11 C20 1.373(17)
C11 C12 1.456(19)
C12 C13 1.35(2)
C13 C14 1.36(2)
C14 C15 1.422(19)
C14 C19 1.452(18)
C15 C16 1.36(2)
C16 C17 1.43(2)
C17 C18 1.40(2)
C18 C19 1.383(19)
C19 C20 1.397(18)
F1 B1 1.44(5)
B1 F4 1.28(4)
B1 F3 1.34(4)
B1 F2 1.54(6)
B2 F8 1.39(2)
B2 F6 1.392(19)
B2 F5 1.39(2)
B2 F7 1.394(19)
B2' F8' 1.36(2)
B2' F6' 1.36(2)
B2' F7' 1.36(2)
B2' F5' 1.36(2)
O1 C131 1.20(6)
O1 C129 1.45(5)
C131 C132 1.543(10)
C129 C130 1.540(10)
